data_4079694
loop_
_publ_author_name
'Bader, Manuela'
'Marquet, Nicolas'
'Kirillov, Evgeny'
'Roisnel, Thierry'
'Razavi, Abbas'
'Lhost, Olivier'
'Carpentier, Jean-Fran\,cois'

_publ_section_title
;
 Old and NewC1-Symmetric Group 4 Metallocenes
 {(R1R2C)-(R2&#x2032;R3&#x2032;R6&#x2032;R7&#x2032;-Flu)(3-R3-5-R4-C5H2)}ZrCl2:
 From Highly Isotactic Polypropylenes to Vinyl End-Capped
 Isotactic-Enriched Oligomers
;
_journal_issue 23
_journal_name_full Organometallics
_journal_page_first 8375
_journal_paper_doi 10.1021/om300957k
_journal_volume 31
_journal_year 2012
_chemical_compound_source 'synthesis as described'
_chemical_formula_moiety 'C30 H28 Cl2 Zr'
_chemical_formula_sum 'C30 H28 Cl2 Zr'
_chemical_formula_weight 550.64
_chemical_name_systematic
;
 ?
;
_space_group_IT_number 2
_symmetry_cell_setting triclinic
_symmetry_Int_Tables_number 2
_symmetry_space_group_name_Hall '-P 1'
_symmetry_space_group_name_H-M 'P -1'
_atom_sites_solution_hydrogens geom
_atom_sites_solution_primary direct
_atom_sites_solution_secondary difmap
_audit_conform_dict_location ftp://ftp.iucr.org/pub/cif_core.dic
_audit_conform_dict_name cif_core.dic
_audit_conform_dict_version 2.4
_audit_creation_date 2012-10-10T11:54:14-00:00
_audit_creation_method 'WinGX routine CIF_UPDATE'
_cell_angle_alpha 97.261(4)
_cell_angle_beta 103.816(3)
_cell_angle_gamma 96.412(3)
_cell_formula_units_Z 2
_cell_length_a 8.7380(6)
_cell_length_b 9.1390(7)
_cell_length_c 17.4282(12)
_cell_measurement_reflns_used 7691
_cell_measurement_temperature 100(2)
_cell_measurement_theta_max 27.42
_cell_measurement_theta_min 2.77
_cell_measurement_wavelength 0.71073
_cell_volume 1326.03(17)
_computing_cell_refinement 'Bruker SMART, 2006'
_computing_data_collection 'Bruker SMART, 2006'
_computing_data_reduction 'Bruker SAINT, 2006'
_computing_molecular_graphics 'Ortep-3 for Windows (Farrugia, 1997)'
_computing_publication_material
;
           WinGX publication routines (Farrugia, 1999),
           CRYSCAL (T. Roisnel, local program)
;
_computing_structure_refinement 'SHELXL-97 (Sheldrick, 1997)'
_computing_structure_solution 'SIR97 (Altomare et al., 1999)'
_diffrn_ambient_temperature 100(2)
_diffrn_detector 'CCD plate'
_diffrn_measured_fraction_theta_full 0.989
_diffrn_measured_fraction_theta_max 0.989
_diffrn_measurement_device_type 'APEXII, Bruker-AXS'
_diffrn_measurement_method 'CCD rotation images, thin slices'
_diffrn_radiation_monochromator graphite
_diffrn_radiation_probe x-ray
_diffrn_radiation_type MoK\a
_diffrn_radiation_wavelength 0.71073
_diffrn_reflns_av_R_equivalents 0.038
_diffrn_reflns_av_unetI/netI 0.0462
_diffrn_reflns_limit_h_max 11
_diffrn_reflns_limit_h_min -11
_diffrn_reflns_limit_k_max 11
_diffrn_reflns_limit_k_min -11
_diffrn_reflns_limit_l_max 22
_diffrn_reflns_limit_l_min -22
_diffrn_reflns_number 17718
_diffrn_reflns_theta_full 27.48
_diffrn_reflns_theta_max 27.48
_diffrn_reflns_theta_min 3.4
_exptl_absorpt_coefficient_mu 0.632
_exptl_absorpt_correction_T_max 0.975
_exptl_absorpt_correction_T_min 0.755
_exptl_absorpt_correction_type multi-scan
_exptl_absorpt_process_details
;
  [Sheldrick, G.M. (2002). SADABS Bruker AXS Inc., Madison, Wisconsin, USA]
;
_exptl_crystal_colour orange
_exptl_crystal_density_diffrn 1.379
_exptl_crystal_density_method 'not measured'
_exptl_crystal_description plate
_exptl_crystal_F_000 564
_exptl_crystal_size_max 0.24
_exptl_crystal_size_mid 0.2
_exptl_crystal_size_min 0.04
_platon_squeeze_details
;
;
_refine_diff_density_max 1.384
_refine_diff_density_min -1.166
_refine_diff_density_rms 0.104
_refine_ls_extinction_method none
_refine_ls_goodness_of_fit_ref 1.145
_refine_ls_hydrogen_treatment constr
_refine_ls_matrix_type full
_refine_ls_number_parameters 254
_refine_ls_number_reflns 6026
_refine_ls_number_restraints 0
_refine_ls_restrained_S_all 1.145
_refine_ls_R_factor_all 0.069
_refine_ls_R_factor_gt 0.0591
_refine_ls_shift/su_max 0.002
_refine_ls_shift/su_mean 0
_refine_ls_structure_factor_coef Fsqd
_refine_ls_weighting_details 'calc w=1/[\s^2^(Fo^2^)+(0.0278P)^2^+4.1380P] where P=(Fo^2^+2Fc^2^)/3'
_refine_ls_weighting_scheme calc
_refine_ls_wR_factor_gt 0.1216
_refine_ls_wR_factor_ref 0.1259
_reflns_number_gt 5209
_reflns_number_total 6026
_reflns_threshold_expression >2sigma(I)
_cod_data_source_file om300957k_si_002.cif
_cod_data_source_block 3a
_cod_original_cell_volume 1326.03(16)
_cod_database_code 4079694

loop_
_symmetry_equiv_pos_as_xyz
'x, y, z'
'-x, -y, -z'

loop_
_atom_site_label
_atom_site_type_symbol
_atom_site_fract_x
_atom_site_fract_y
_atom_site_fract_z
_atom_site_U_iso_or_equiv
_atom_site_adp_type
_atom_site_occupancy
_atom_site_symmetry_multiplicity
_atom_site_calc_flag
_atom_site_refinement_flags
_atom_site_disorder_assembly
_atom_site_disorder_group
Zr1 Zr 0.09730(4) 0.95291(5) 0.29161(2) 0.02289(11) Uani 1 1 d . B .
Cl1 Cl -0.14615(12) 1.01704(18) 0.32302(6) 0.0522(4) Uani 1 1 d . B .
Cl2 Cl 0.04774(14) 0.68783(13) 0.29597(6) 0.0439(3) Uani 1 1 d . B .
C1 C 0.3633(4) 1.0899(4) 0.3376(2) 0.0184(7) Uani 1 1 d . B .
C2 C 0.2717(4) 1.1810(4) 0.3773(2) 0.0239(8) Uani 1 1 d . B .
C3 C 0.2186(6) 1.3202(5) 0.3658(3) 0.0429(12) Uani 1 1 d . . .
H3 H 0.2446 1.3718 0.3255 0.052 Uiso 1 1 calc R B .
C4 C 0.1297(6) 1.3786(5) 0.4135(4) 0.0508(15) Uani 1 1 d . B .
H4 H 0.0934 1.4711 0.4055 0.061 Uiso 1 1 calc R . .
C5 C 0.0898(5) 1.3050(4) 0.4747(3) 0.0383(11) Uani 1 1 d . . .
H5 H 0.0292 1.3499 0.5072 0.046 Uiso 1 1 calc R B .
C6 C 0.1373(4) 1.1706(4) 0.4877(2) 0.0247(8) Uani 1 1 d . B .
H6 H 0.1111 1.1224 0.529 0.03 Uiso 1 1 calc R . .
C7 C 0.2265(4) 1.1049(4) 0.4382(2) 0.0183(7) Uani 1 1 d . . .
C8 C 0.2925(4) 0.9671(4) 0.43718(19) 0.0150(6) Uani 1 1 d . B .
C9 C 0.2891(4) 0.8530(4) 0.4845(2) 0.0189(7) Uani 1 1 d . . .
H9 H 0.2331 0.8579 0.525 0.023 Uiso 1 1 calc R B .
C10 C 0.3682(5) 0.7347(4) 0.4708(2) 0.0280(8) Uani 1 1 d . B .
H10 H 0.3649 0.6562 0.5015 0.034 Uiso 1 1 calc R . .
C11 C 0.4552(5) 0.7278(4) 0.4114(2) 0.0270(8) Uani 1 1 d . . .
H11 H 0.5093 0.6448 0.4036 0.032 Uiso 1 1 calc R B .
C12 C 0.4630(4) 0.8378(4) 0.3653(2) 0.0183(7) Uani 1 1 d . B .
H12 H 0.5222 0.8318 0.3261 0.022 Uiso 1 1 calc R . .
C13 C 0.3806(4) 0.9610(4) 0.37715(19) 0.0144(6) Uani 1 1 d . B .
C14 C 0.4026(4) 1.1053(4) 0.2579(2) 0.0221(8) Uani 1 1 d . . .
H14 H 0.4813 1.0365 0.2509 0.027 Uiso 1 1 calc R A 1
C15 C 0.4748(6) 1.2607(5) 0.2512(3) 0.0461(5) Uani 1 1 d . B .
C16 C 0.6027(6) 1.3369(5) 0.3129(3) 0.0461(5) Uani 1 1 d . . .
H16 H 0.6386 1.2933 0.3594 0.055 Uiso 1 1 calc R B .
C17 C 0.6780(6) 1.4756(5) 0.3071(3) 0.0461(5) Uani 1 1 d . B .
H17 H 0.7645 1.5264 0.3496 0.055 Uiso 1 1 calc R . .
C18 C 0.6269(6) 1.5400(5) 0.2392(3) 0.0461(5) Uani 1 1 d . . .
H18 H 0.6786 1.6348 0.2352 0.055 Uiso 1 1 calc R B .
C19 C 0.5039(6) 1.4680(5) 0.1790(3) 0.0461(5) Uani 1 1 d . B .
H19 H 0.4696 1.5131 0.1328 0.055 Uiso 1 1 calc R . .
C20 C 0.4247(6) 1.3264(5) 0.1833(3) 0.0461(5) Uani 1 1 d . . .
H20 H 0.3384 1.2768 0.1403 0.055 Uiso 1 1 calc R B .
C21A C 0.2439(4) 1.0392(5) 0.1988(2) 0.0271(4) Uani 0.5 1 d P B 1
C22A C 0.1930(4) 0.8854(5) 0.1704(2) 0.0271(4) Uani 0.5 1 d P B 1
C23A C 0.2935(4) 0.7636(5) 0.1648(2) 0.0271(4) Uani 0.5 1 d P B 1
H23A H 0.2243 0.6682 0.1427 0.041 Uiso 0.5 1 calc PR B 1
H23B H 0.3586 0.758 0.2183 0.041 Uiso 0.5 1 calc PR B 1
H23C H 0.3631 0.785 0.1299 0.041 Uiso 0.5 1 calc PR B 1
C24A C 0.0243(10) 0.8356(10) 0.1406(5) 0.0271(4) Uani 0.5 1 d P B 1
H24A H -0.0295 0.7364 0.1231 0.033 Uiso 0.5 1 calc PR B 1
C25A C -0.0412(10) 0.9682(11) 0.1439(5) 0.0271(4) Uani 0.5 1 d P B 1
C26A C 0.0872(10) 1.0871(11) 0.1796(5) 0.0271(4) Uani 0.5 1 d P B 1
H26A H 0.0717 1.1882 0.19 0.033 Uiso 0.5 1 calc PR B 1
C21B C 0.2439(4) 1.0392(5) 0.1988(2) 0.0271(4) Uani 0.5 1 d P B 2
C22B C 0.1930(4) 0.8854(5) 0.1704(2) 0.0271(4) Uani 0.5 1 d P B 2
C23B C 0.2935(4) 0.7636(5) 0.1648(2) 0.0271(4) Uani 0.5 1 d P B 2
H23D H 0.2243 0.6683 0.1424 0.041 Uiso 0.5 1 calc PR B 2
H23E H 0.3581 0.7576 0.2184 0.041 Uiso 0.5 1 calc PR B 2
H23F H 0.3636 0.7853 0.1302 0.041 Uiso 0.5 1 calc PR B 2
C24B C 0.0232(10) 0.8919(10) 0.1409(5) 0.0271(4) Uani 0.5 1 d P B 2
H24B H -0.0523 0.8062 0.1155 0.033 Uiso 0.5 1 calc PR B 2
C25B C -0.0200(10) 1.0358(11) 0.1532(5) 0.0271(4) Uani 0.5 1 d P B 2
C26B C 0.1203(10) 1.1338(11) 0.1953(5) 0.0271(4) Uani 0.5 1 d P B 2
H26B H 0.1311 1.2367 0.2161 0.033 Uiso 0.5 1 calc PR B 2
C27A C -0.1815(10) 1.0820(13) 0.1149(5) 0.0348(11) Uani 0.5 1 d P B 1
C28A C -0.1977(10) 1.2361(11) 0.1508(5) 0.0348(11) Uani 0.5 1 d P B 1
H28A H -0.1149 1.3086 0.1418 0.052 Uiso 0.5 1 calc PR B 1
H28B H -0.1859 1.2405 0.2085 0.052 Uiso 0.5 1 calc PR B 1
H28C H -0.303 1.2598 0.1256 0.052 Uiso 0.5 1 calc PR B 1
C29A C -0.1850(10) 1.0799(13) 0.0251(5) 0.0348(11) Uani 0.5 1 d P B 1
H29A H -0.2883 1.1023 -0.0038 0.052 Uiso 0.5 1 calc PR B 1
H29B H -0.1689 0.9811 0.002 0.052 Uiso 0.5 1 calc PR B 1
H29C H -0.0999 1.1552 0.0205 0.052 Uiso 0.5 1 calc PR B 1
C30A C -0.3215(9) 0.9693(12) 0.1203(5) 0.0348(11) Uani 0.5 1 d P B 1
H30A H -0.3151 0.9621 0.1765 0.052 Uiso 0.5 1 calc PR B 1
H30B H -0.3164 0.8713 0.0916 0.052 Uiso 0.5 1 calc PR B 1
H30C H -0.4222 1.0026 0.0961 0.052 Uiso 0.5 1 calc PR B 1
C27B C -0.2114(9) 0.9871(11) 0.1018(5) 0.0302(10) Uani 0.5 1 d P B 2
C28B C -0.2588(9) 1.1267(10) 0.1398(5) 0.0302(10) Uani 0.5 1 d P B 2
H28D H -0.3637 1.1411 0.1086 0.045 Uiso 0.5 1 calc PR B 2
H28E H -0.1801 1.2127 0.141 0.045 Uiso 0.5 1 calc PR B 2
H28F H -0.2635 1.117 0.1946 0.045 Uiso 0.5 1 calc PR B 2
C29B C -0.2118(10) 0.9993(11) 0.0146(5) 0.0302(10) Uani 0.5 1 d P B 2
H29D H -0.3188 1.0116 -0.0151 0.045 Uiso 0.5 1 calc PR B 2
H29E H -0.1813 0.9085 -0.0102 0.045 Uiso 0.5 1 calc PR B 2
H29F H -0.1356 1.0857 0.0134 0.045 Uiso 0.5 1 calc PR B 2
C30B C -0.3291(9) 0.8520(10) 0.1028(5) 0.0302(10) Uani 0.5 1 d P B 2
H30D H -0.3247 0.8398 0.1583 0.045 Uiso 0.5 1 calc PR B 2
H30E H -0.3014 0.7626 0.075 0.045 Uiso 0.5 1 calc PR B 2
H30F H -0.437 0.8665 0.0758 0.045 Uiso 0.5 1 calc PR B 2

loop_
_atom_site_aniso_label
_atom_site_aniso_U_11
_atom_site_aniso_U_22
_atom_site_aniso_U_33
_atom_site_aniso_U_23
_atom_site_aniso_U_13
_atom_site_aniso_U_12
Zr1 0.01123(17) 0.0467(2) 0.01415(17) 0.01262(15) 0.00477(12) 0.00673(14)
Cl1 0.0188(5) 0.1285(12) 0.0222(5) 0.0297(6) 0.0125(4) 0.0292(6)
Cl2 0.0481(6) 0.0456(6) 0.0276(5) -0.0062(4) 0.0124(5) -0.0296(5)
C1 0.0145(16) 0.0202(17) 0.0244(18) 0.0086(14) 0.0090(14) 0.0040(13)
C2 0.0243(18) 0.0208(18) 0.036(2) 0.0120(15) 0.0199(16) 0.0079(15)
C3 0.051(3) 0.028(2) 0.078(3) 0.031(2) 0.053(3) 0.021(2)
C4 0.062(3) 0.022(2) 0.100(4) 0.029(2) 0.065(3) 0.021(2)
C5 0.045(3) 0.0208(19) 0.066(3) 0.0067(19) 0.045(2) 0.0077(18)
C6 0.0250(18) 0.0209(18) 0.032(2) -0.0003(15) 0.0189(16) -0.0024(15)
C7 0.0179(16) 0.0175(16) 0.0216(17) 0.0035(13) 0.0095(14) 0.0008(13)
C8 0.0112(15) 0.0178(16) 0.0147(15) 0.0005(12) 0.0030(12) -0.0003(12)
C9 0.0146(16) 0.0272(18) 0.0161(16) 0.0086(14) 0.0034(13) 0.0037(14)
C10 0.030(2) 0.030(2) 0.033(2) 0.0216(17) 0.0137(17) 0.0116(16)
C11 0.0262(19) 0.026(2) 0.035(2) 0.0127(16) 0.0119(17) 0.0133(16)
C12 0.0131(15) 0.0242(18) 0.0180(16) 0.0041(13) 0.0041(13) 0.0035(13)
C13 0.0103(14) 0.0182(16) 0.0136(15) 0.0033(12) 0.0016(12) 0.0001(12)
C14 0.0213(17) 0.0278(19) 0.0279(19) 0.0167(15) 0.0160(15) 0.0135(15)
C15 0.0549(12) 0.0316(10) 0.0801(16) 0.0291(10) 0.0535(11) 0.0235(9)
C16 0.0549(12) 0.0316(10) 0.0801(16) 0.0291(10) 0.0535(11) 0.0235(9)
C17 0.0549(12) 0.0316(10) 0.0801(16) 0.0291(10) 0.0535(11) 0.0235(9)
C18 0.0549(12) 0.0316(10) 0.0801(16) 0.0291(10) 0.0535(11) 0.0235(9)
C19 0.0549(12) 0.0316(10) 0.0801(16) 0.0291(10) 0.0535(11) 0.0235(9)
C20 0.0549(12) 0.0316(10) 0.0801(16) 0.0291(10) 0.0535(11) 0.0235(9)
C21A 0.0184(9) 0.0512(13) 0.0166(8) 0.0128(9) 0.0077(7) 0.0099(9)
C22A 0.0184(9) 0.0512(13) 0.0166(8) 0.0128(9) 0.0077(7) 0.0099(9)
C23A 0.0184(9) 0.0512(13) 0.0166(8) 0.0128(9) 0.0077(7) 0.0099(9)
C24A 0.0184(9) 0.0512(13) 0.0166(8) 0.0128(9) 0.0077(7) 0.0099(9)
C25A 0.0184(9) 0.0512(13) 0.0166(8) 0.0128(9) 0.0077(7) 0.0099(9)
C26A 0.0184(9) 0.0512(13) 0.0166(8) 0.0128(9) 0.0077(7) 0.0099(9)
C21B 0.0184(9) 0.0512(13) 0.0166(8) 0.0128(9) 0.0077(7) 0.0099(9)
C22B 0.0184(9) 0.0512(13) 0.0166(8) 0.0128(9) 0.0077(7) 0.0099(9)
C23B 0.0184(9) 0.0512(13) 0.0166(8) 0.0128(9) 0.0077(7) 0.0099(9)
C24B 0.0184(9) 0.0512(13) 0.0166(8) 0.0128(9) 0.0077(7) 0.0099(9)
C25B 0.0184(9) 0.0512(13) 0.0166(8) 0.0128(9) 0.0077(7) 0.0099(9)
C26B 0.0184(9) 0.0512(13) 0.0166(8) 0.0128(9) 0.0077(7) 0.0099(9)
C27A 0.020(2) 0.072(3) 0.020(2) 0.016(2) 0.0100(16) 0.020(2)
C28A 0.020(2) 0.072(3) 0.020(2) 0.016(2) 0.0100(16) 0.020(2)
C29A 0.020(2) 0.072(3) 0.020(2) 0.016(2) 0.0100(16) 0.020(2)
C30A 0.020(2) 0.072(3) 0.020(2) 0.016(2) 0.0100(16) 0.020(2)
C27B 0.0171(19) 0.049(3) 0.028(2) 0.016(2) 0.0045(17) 0.010(2)
C28B 0.0171(19) 0.049(3) 0.028(2) 0.016(2) 0.0045(17) 0.010(2)
C29B 0.0171(19) 0.049(3) 0.028(2) 0.016(2) 0.0045(17) 0.010(2)
C30B 0.0171(19) 0.049(3) 0.028(2) 0.016(2) 0.0045(17) 0.010(2)

loop_
_atom_type_symbol
_atom_type_description
_atom_type_scat_dispersion_real
_atom_type_scat_dispersion_imag
_atom_type_scat_source
C C 0.0033 0.0016 'International Tables Vol C Tables 4.2.6.8 and 6.1.1.4'
H H 0 0 'International Tables Vol C Tables 4.2.6.8 and 6.1.1.4'
Cl Cl 0.1484 0.1585 'International Tables Vol C Tables 4.2.6.8 and 6.1.1.4'
Zr Zr -2.9673 0.5597 'International Tables Vol C Tables 4.2.6.8 and 6.1.1.4'

loop_
_geom_angle_atom_site_label_1
_geom_angle_atom_site_label_2
_geom_angle_atom_site_label_3
_geom_angle
C1 Zr1 C26A 82.7(2)
C1 Zr1 Cl2 121.01(9)
C26A Zr1 Cl2 131.0(2)
C1 Zr1 Cl1 128.69(9)
C26A Zr1 Cl1 97.7(2)
Cl2 Zr1 Cl1 97.27(5)
C1 Zr1 C21A 58.08(12)
C26A Zr1 C21A 34.9(2)
Cl2 Zr1 C21A 119.25(11)
Cl1 Zr1 C21A 131.89(9)
C1 Zr1 C22A 81.05(12)
C26A Zr1 C22A 52.1(2)
Cl2 Zr1 C22A 87.20(10)
Cl1 Zr1 C22A 137.84(9)
C21A Zr1 C22A 33.33(14)
C1 Zr1 C2 33.99(11)
C26A Zr1 C2 86.8(2)
Cl2 Zr1 C2 137.82(9)
Cl1 Zr1 C2 94.71(9)
C21A Zr1 C2 79.13(13)
C22A Zr1 C2 109.78(13)
C1 Zr1 C24B 109.4(2)
C26A Zr1 C24B 42.6(3)
Cl2 Zr1 C24B 88.4(2)
Cl1 Zr1 C24B 104.1(2)
C21A Zr1 C24B 51.7(2)
C22A Zr1 C24B 33.9(2)
C2 Zr1 C24B 127.3(2)
C1 Zr1 C26B 73.5(2)
C26A Zr1 C26B 11.2(3)
Cl2 Zr1 C26B 141.4(2)
Cl1 Zr1 C26B 98.1(2)
C21A Zr1 C26B 33.9(2)
C22A Zr1 C26B 58.3(2)
C2 Zr1 C26B 75.5(2)
C24B Zr1 C26B 53.5(3)
C1 Zr1 C13 33.63(10)
C26A Zr1 C13 112.9(2)
Cl2 Zr1 C13 89.08(8)
Cl1 Zr1 C13 132.92(8)
C21A Zr1 C13 81.17(11)
C22A Zr1 C13 88.86(11)
C2 Zr1 C13 54.45(11)
C24B Zr1 C13 122.8(2)
C26B Zr1 C13 105.4(2)
C2 C1 C13 106.9(3)
C2 C1 C14 127.1(3)
C13 C1 C14 124.7(3)
C2 C1 Zr1 76.8(2)
C13 C1 Zr1 78.60(19)
C14 C1 Zr1 100.8(2)
C3 C2 C1 132.8(3)
C3 C2 C7 118.6(3)
C1 C2 C7 108.5(3)
C3 C2 Zr1 116.3(3)
C1 C2 Zr1 69.2(2)
C7 C2 Zr1 79.7(2)
C4 C3 C2 119.0(4)
C4 C3 H3 120.5
C2 C3 H3 120.5
C3 C4 C5 121.9(4)
C3 C4 H4 119
C5 C4 H4 119
C6 C5 C4 121.1(4)
C6 C5 H5 119.4
C4 C5 H5 119.4
C5 C6 C7 118.6(3)
C5 C6 H6 120.7
C7 C6 H6 120.7
C6 C7 C8 131.5(3)
C6 C7 C2 120.7(3)
C8 C7 C2 107.8(3)
C6 C7 Zr1 123.8(2)
C8 C7 Zr1 74.77(19)
C2 C7 Zr1 68.1(2)
C9 C8 C13 120.4(3)
C9 C8 C7 132.0(3)
C13 C8 C7 107.5(3)
C9 C8 Zr1 123.9(2)
C13 C8 Zr1 69.41(17)
C7 C8 Zr1 73.91(19)
C10 C9 C8 118.7(3)
C10 C9 H9 120.6
C8 C9 H9 120.6
C9 C10 C11 121.1(3)
C9 C10 H10 119.5
C11 C10 H10 119.5
C12 C11 C10 121.7(3)
C12 C11 H11 119.1
C10 C11 H11 119.1
C11 C12 C13 118.7(3)
C11 C12 H12 120.7
C13 C12 H12 120.7
C12 C13 C8 119.3(3)
C12 C13 C1 131.6(3)
C8 C13 C1 109.0(3)
C12 C13 Zr1 119.2(2)
C8 C13 Zr1 78.77(18)
C1 C13 Zr1 67.77(18)
C15 C14 C21A 117.2(3)
C15 C14 C1 115.2(3)
C21A C14 C1 101.1(3)
C15 C14 H14 107.6
C21A C14 H14 107.6
C1 C14 H14 107.6
C20 C15 C16 118.7(4)
C20 C15 C14 122.3(5)
C16 C15 C14 119.0(4)
C17 C16 C15 120.8(5)
C17 C16 H16 119.6
C15 C16 H16 119.6
C16 C17 C18 120.0(6)
C16 C17 H17 120
C18 C17 H17 120
C19 C18 C17 120.0(5)
C19 C18 H18 120
C17 C18 H18 120
C18 C19 C20 121.3(5)
C18 C19 H19 119.4
C20 C19 H19 119.4
C15 C20 C19 119.3(6)
C15 C20 H20 120.4
C19 C20 H20 120.4
C22A C21A C26A 97.3(5)
C22A C21A C14 125.0(3)
C26A C21A C14 133.8(5)
C22A C21A Zr1 75.0(2)
C26A C21A Zr1 71.8(4)
C14 C21A Zr1 99.6(2)
C21A C22A C24A 117.7(5)
C21A C22A C23A 128.2(3)
C24A C22A C23A 114.0(5)
C21A C22A Zr1 71.7(2)
C24A C22A Zr1 78.4(4)
C23A C22A Zr1 121.5(2)
C22A C23A H23A 109.5
C22A C23A H23B 109.5
H23A C23A H23B 109.5
C22A C23A H23C 109.5
H23A C23A H23C 109.5
H23B C23A H23C 109.5
C25A C24A C22A 103.4(7)
C25A C24A Zr1 74.0(5)
C22A C24A Zr1 68.9(4)
C25A C24A H24A 128.3
C22A C24A H24A 128.3
Zr1 C24A H24A 120.9
C24A C25A C26A 107.3(8)
C24A C25A C27A 155.2(8)
C26A C25A C27A 95.5(7)
C24A C25A Zr1 74.9(5)
C26A C25A Zr1 66.7(5)
C27A C25A Zr1 124.6(5)
C25A C26A C21A 114.1(8)
C25A C26A Zr1 80.4(5)
C21A C26A Zr1 73.3(4)
C25A C26A H26A 123
C21A C26A H26A 123
Zr1 C26A H26A 114.7
C25B C24B Zr1 78.2(5)
C25B C24B H24B 122.6
Zr1 C24B H24B 118.8
C24B C25B C26B 107.1(8)
C24B C25B C27B 96.0(7)
C26B C25B C27B 156.6(8)
C24B C25B Zr1 70.1(5)
C26B C25B Zr1 70.2(5)
C27B C25B Zr1 122.9(5)
C25B C26B Zr1 78.0(5)
C25B C26B H26B 128.4
Zr1 C26B H26B 116.4
C28A C27A C30A 110.0(7)
C28A C27A C29A 109.1(8)
C30A C27A C29A 108.4(8)
C28A C27A C25A 131.2(7)
C30A C27A C25A 94.0(7)
C29A C27A C25A 101.9(6)
C28B C27B C30B 109.9(7)
C28B C27B C29B 109.4(7)
C30B C27B C29B 109.0(7)
C28B C27B C25B 92.4(7)
C30B C27B C25B 129.4(7)
C29B C27B C25B 104.8(6)
C27B C28B H28D 109.5
C27B C28B H28E 109.5
H28D C28B H28E 109.5
C27B C28B H28F 109.5
H28D C28B H28F 109.5
H28E C28B H28F 109.5
C27B C29B H29D 109.5
C27B C29B H29E 109.5
H29D C29B H29E 109.5
C27B C29B H29F 109.5
H29D C29B H29F 109.5
H29E C29B H29F 109.5
C27B C30B H30D 109.5
C27B C30B H30E 109.5
H30D C30B H30E 109.5
C27B C30B H30F 109.5
H30D C30B H30F 109.5
H30E C30B H30F 109.5

loop_
_geom_bond_atom_site_label_1
_geom_bond_atom_site_label_2
_geom_bond_distance
Zr1 C1 2.412(3)
Zr1 C26A 2.422(9)
Zr1 Cl2 2.4269(13)
Zr1 Cl1 2.4335(10)
Zr1 C21A 2.442(4)
Zr1 C22A 2.485(4)
Zr1 C2 2.513(4)
Zr1 C24B 2.523(9)
Zr1 C26B 2.526(9)
Zr1 C13 2.554(3)
C1 C2 1.443(5)
C1 C13 1.443(4)
C1 C14 1.526(5)
C2 C3 1.424(5)
C2 C7 1.446(5)
C3 C4 1.367(6)
C3 H3 0.95
C4 C5 1.421(6)
C4 H4 0.95
C5 C6 1.367(6)
C5 H5 0.95
C6 C7 1.417(5)
C6 H6 0.95
C7 C8 1.442(5)
C8 C9 1.411(5)
C8 C13 1.439(4)
C9 C10 1.372(5)
C9 H9 0.95
C10 C11 1.422(5)
C10 H10 0.95
C11 C12 1.370(5)
C11 H11 0.95
C12 C13 1.423(5)
C12 H12 0.95
C14 C15 1.519(6)
C14 C21A 1.524(5)
C14 H14 1
C15 C20 1.394(7)
C15 C16 1.398(8)
C16 C17 1.388(6)
C16 H16 0.95
C17 C18 1.389(7)
C17 H17 0.95
C18 C19 1.349(8)
C18 H18 0.95
C19 C20 1.417(6)
C19 H19 0.95
C20 H20 0.95
C21A C22A 1.413(6)
C21A C26A 1.460(9)
C22A C24A 1.440(10)
C22A C23A 1.500(5)
C23A H23A 0.98
C23A H23B 0.98
C23A H23C 0.98
C24A C25A 1.397(12)
C24A H24A 0.95
C25A C26A 1.432(12)
C25A C27A 1.721(12)
C26A H26A 0.95
C24B C25B 1.412(13)
C24B H24B 0.95
C25B C26B 1.415(12)
C25B C27B 1.677(12)
C26B H26B 0.95
C27A C28A 1.504(14)
C27A C30A 1.537(13)
C27A C29A 1.556(11)
C28A H28A 0.98
C28A H28B 0.98
C28A H28C 0.98
C29A H29A 0.98
C29A H29B 0.98
C29A H29C 0.98
C30A H30A 0.98
C30A H30B 0.98
C30A H30C 0.98
C27B C28B 1.508(12)
C27B C30B 1.521(12)
C27B C29B 1.538(11)
C28B H28D 0.98
C28B H28E 0.98
C28B H28F 0.98
C29B H29D 0.98
C29B H29E 0.98
C29B H29F 0.98
C30B H30D 0.98
C30B H30E 0.98
C30B H30F 0.98

loop_
_geom_torsion_atom_site_label_1
_geom_torsion_atom_site_label_2
_geom_torsion_atom_site_label_3
_geom_torsion_atom_site_label_4
_geom_torsion
C26A Zr1 C1 C2 95.1(3)
Cl2 Zr1 C1 C2 -130.93(18)
Cl1 Zr1 C1 C2 1.2(2)
C21A Zr1 C1 C2 121.8(2)
C22A Zr1 C1 C2 147.8(2)
C24B Zr1 C1 C2 128.9(3)
C26B Zr1 C1 C2 88.4(3)
C13 Zr1 C1 C2 -110.6(3)
C26A Zr1 C1 C13 -154.3(3)
Cl2 Zr1 C1 C13 -20.3(2)
Cl1 Zr1 C1 C13 111.79(18)
C21A Zr1 C1 C13 -127.6(2)
C22A Zr1 C1 C13 -101.6(2)
C2 Zr1 C1 C13 110.6(3)
C24B Zr1 C1 C13 -120.5(3)
C26B Zr1 C1 C13 -161.0(3)
C26A Zr1 C1 C14 -30.7(3)
Cl2 Zr1 C1 C14 103.23(19)
Cl1 Zr1 C1 C14 -124.65(18)
C21A Zr1 C1 C14 -4.1(2)
C22A Zr1 C1 C14 22.0(2)
C2 Zr1 C1 C14 -125.8(3)
C24B Zr1 C1 C14 3.1(3)
C26B Zr1 C1 C14 -37.4(3)
C13 Zr1 C1 C14 123.6(3)
C13 C1 C2 C3 179.3(5)
C14 C1 C2 C3 -13.4(7)
Zr1 C1 C2 C3 -107.1(5)
C13 C1 C2 C7 -2.8(4)
C14 C1 C2 C7 164.4(3)
Zr1 C1 C2 C7 70.7(3)
C13 C1 C2 Zr1 -73.5(2)
C14 C1 C2 Zr1 93.7(4)
C1 Zr1 C2 C3 128.5(4)
C26A Zr1 C2 C3 46.9(3)
Cl2 Zr1 C2 C3 -156.8(2)
Cl1 Zr1 C2 C3 -50.5(3)
C21A Zr1 C2 C3 81.3(3)
C22A Zr1 C2 C3 94.6(3)
C24B Zr1 C2 C3 61.1(4)
C26B Zr1 C2 C3 46.7(3)
C13 Zr1 C2 C3 168.1(3)
C26A Zr1 C2 C1 -81.7(3)
Cl2 Zr1 C2 C1 74.7(2)
Cl1 Zr1 C2 C1 -179.07(19)
C21A Zr1 C2 C1 -47.3(2)
C22A Zr1 C2 C1 -34.0(2)
C24B Zr1 C2 C1 -67.4(3)
C26B Zr1 C2 C1 -81.9(3)
C13 Zr1 C2 C1 39.58(19)
C1 Zr1 C2 C7 -114.5(3)
C26A Zr1 C2 C7 163.8(3)
Cl2 Zr1 C2 C7 -39.9(2)
Cl1 Zr1 C2 C7 66.39(19)
C21A Zr1 C2 C7 -161.8(2)
C22A Zr1 C2 C7 -148.52(19)
C24B Zr1 C2 C7 178.1(3)
C26B Zr1 C2 C7 163.6(3)
C13 Zr1 C2 C7 -75.0(2)
C1 C2 C3 C4 179.0(5)
C7 C2 C3 C4 1.3(7)
Zr1 C2 C3 C4 93.7(5)
C2 C3 C4 C5 0.6(9)
C3 C4 C5 C6 -1.0(9)
C4 C5 C6 C7 -0.5(7)
C5 C6 C7 C8 179.8(4)
C5 C6 C7 C2 2.4(6)
C5 C6 C7 Zr1 -80.4(4)
C3 C2 C7 C6 -2.8(6)
C1 C2 C7 C6 179.0(3)
Zr1 C2 C7 C6 -117.3(3)
C3 C2 C7 C8 179.2(4)
C1 C2 C7 C8 1.0(4)
Zr1 C2 C7 C8 64.7(2)
C3 C2 C7 Zr1 114.5(4)
C1 C2 C7 Zr1 -63.7(3)
C1 Zr1 C7 C6 151.6(3)
C26A Zr1 C7 C6 94.8(4)
Cl2 Zr1 C7 C6 -94.3(3)
Cl1 Zr1 C7 C6 0.4(3)
C21A Zr1 C7 C6 132.1(3)
C22A Zr1 C7 C6 157.7(3)
C2 Zr1 C7 C6 113.1(4)
C24B Zr1 C7 C6 108.7(6)
C26B Zr1 C7 C6 96.5(3)
C13 Zr1 C7 C6 -166.4(3)
C1 Zr1 C7 C8 -78.3(2)
C26A Zr1 C7 C8 -135.2(3)
Cl2 Zr1 C7 C8 35.77(19)
Cl1 Zr1 C7 C8 130.48(18)
C21A Zr1 C7 C8 -97.8(2)
C22A Zr1 C7 C8 -72.2(2)
C2 Zr1 C7 C8 -116.9(3)
C24B Zr1 C7 C8 -121.2(6)
C26B Zr1 C7 C8 -133.5(3)
C13 Zr1 C7 C8 -36.38(18)
C1 Zr1 C7 C2 38.52(19)
C26A Zr1 C7 C2 -18.3(3)
Cl2 Zr1 C7 C2 152.63(18)
Cl1 Zr1 C7 C2 -112.7(2)
C21A Zr1 C7 C2 19.0(2)
C22A Zr1 C7 C2 44.6(3)
C24B Zr1 C7 C2 -4.4(6)
C26B Zr1 C7 C2 -16.6(3)
C13 Zr1 C7 C2 80.5(2)
C6 C7 C8 C9 0.5(6)
C2 C7 C8 C9 178.2(4)
Zr1 C7 C8 C9 -121.4(4)
C6 C7 C8 C13 -176.4(4)
C2 C7 C8 C13 1.3(4)
Zr1 C7 C8 C13 61.6(2)
C6 C7 C8 Zr1 122.0(4)
C2 C7 C8 Zr1 -60.4(3)
C1 Zr1 C8 C9 -151.1(3)
C26A Zr1 C8 C9 -165.2(4)
Cl2 Zr1 C8 C9 -16.5(3)
Cl1 Zr1 C8 C9 79.8(3)
C21A Zr1 C8 C9 -135.8(3)
C22A Zr1 C8 C9 -100.1(3)
C2 Zr1 C8 C9 166.5(3)
C24B Zr1 C8 C9 -91.9(5)
C26B Zr1 C8 C9 -170.7(3)
C13 Zr1 C8 C9 -113.5(3)
C1 Zr1 C8 C13 -37.57(19)
C26A Zr1 C8 C13 -51.6(4)
Cl2 Zr1 C8 C13 97.02(18)
Cl1 Zr1 C8 C13 -166.69(18)
C21A Zr1 C8 C13 -22.3(2)
C22A Zr1 C8 C13 13.4(2)
C2 Zr1 C8 C13 -79.9(2)
C24B Zr1 C8 C13 21.6(5)
C26B Zr1 C8 C13 -57.2(3)
C1 Zr1 C8 C7 78.8(2)
C26A Zr1 C8 C7 64.7(4)
Cl2 Zr1 C8 C7 -146.65(18)
Cl1 Zr1 C8 C7 -50.36(19)
C21A Zr1 C8 C7 94.1(2)
C22A Zr1 C8 C7 129.7(2)
C2 Zr1 C8 C7 36.42(18)
C24B Zr1 C8 C7 138.0(5)
C26B Zr1 C8 C7 59.2(3)
C13 Zr1 C8 C7 116.3(3)
C13 C8 C9 C10 -1.5(5)
C7 C8 C9 C10 -178.1(4)
Zr1 C8 C9 C10 83.0(4)
C8 C9 C10 C11 1.3(6)
C9 C10 C11 C12 -0.4(6)
C10 C11 C12 C13 -0.4(6)
C11 C12 C13 C8 0.3(5)
C11 C12 C13 C1 -178.4(4)
C11 C12 C13 Zr1 -93.1(4)
C9 C8 C13 C12 0.7(5)
C7 C8 C13 C12 178.0(3)
Zr1 C8 C13 C12 -117.4(3)
C9 C8 C13 C1 179.6(3)
C7 C8 C13 C1 -3.0(4)
Zr1 C8 C13 C1 61.5(2)
C9 C8 C13 Zr1 118.1(3)
C7 C8 C13 Zr1 -64.6(2)
C2 C1 C13 C12 -177.6(4)
C14 C1 C13 C12 14.7(6)
Zr1 C1 C13 C12 110.1(4)
C2 C1 C13 C8 3.6(4)
C14 C1 C13 C8 -164.0(3)
Zr1 C1 C13 C8 -68.7(2)
C2 C1 C13 Zr1 72.3(2)
C14 C1 C13 Zr1 -95.3(3)
C1 Zr1 C13 C12 -126.4(3)
C26A Zr1 C13 C12 -98.5(3)
Cl2 Zr1 C13 C12 36.3(2)
Cl1 Zr1 C13 C12 135.4(2)
C21A Zr1 C13 C12 -83.5(3)
C22A Zr1 C13 C12 -50.9(3)
C2 Zr1 C13 C12 -166.4(3)
C24B Zr1 C13 C12 -51.2(4)
C26B Zr1 C13 C12 -107.5(3)
C1 Zr1 C13 C8 116.1(3)
C26A Zr1 C13 C8 144.0(3)
Cl2 Zr1 C13 C8 -81.19(18)
Cl1 Zr1 C13 C8 17.9(2)
C21A Zr1 C13 C8 159.0(2)
C22A Zr1 C13 C8 -168.4(2)
C2 Zr1 C13 C8 76.1(2)
C24B Zr1 C13 C8 -168.7(3)
C26B Zr1 C13 C8 135.1(3)
C26A Zr1 C13 C1 27.9(3)
Cl2 Zr1 C13 C1 162.68(18)
Cl1 Zr1 C13 C1 -98.2(2)
C21A Zr1 C13 C1 42.9(2)
C22A Zr1 C13 C1 75.5(2)
C2 Zr1 C13 C1 -40.03(19)
C24B Zr1 C13 C1 75.2(3)
C26B Zr1 C13 C1 18.9(3)
C2 C1 C14 C15 51.4(5)
C13 C1 C14 C15 -143.5(4)
Zr1 C1 C14 C15 133.0(3)
C2 C1 C14 C21A -76.0(4)
C13 C1 C14 C21A 89.2(4)
Zr1 C1 C14 C21A 5.6(3)
C21A C14 C15 C20 -16.4(5)
C1 C14 C15 C20 -135.2(4)
C21A C14 C15 C16 167.8(3)
C1 C14 C15 C16 49.0(5)
C20 C15 C16 C17 0.4(6)
C14 C15 C16 C17 176.3(4)
C15 C16 C17 C18 -0.3(6)
C16 C17 C18 C19 0.2(6)
C17 C18 C19 C20 -0.1(6)
C16 C15 C20 C19 -0.3(6)
C14 C15 C20 C19 -176.1(4)
C18 C19 C20 C15 0.2(6)
C15 C14 C21A C22A 150.1(4)
C1 C14 C21A C22A -83.9(4)
C15 C14 C21A C26A -57.6(7)
C1 C14 C21A C26A 68.4(6)
C15 C14 C21A Zr1 -131.6(3)
C1 C14 C21A Zr1 -5.5(3)
C1 Zr1 C21A C22A 127.9(2)
C26A Zr1 C21A C22A -103.1(5)
Cl2 Zr1 C21A C22A 17.6(2)
Cl1 Zr1 C21A C22A -116.6(2)
C2 Zr1 C21A C22A 156.8(2)
C24B Zr1 C21A C22A -43.6(3)
C26B Zr1 C21A C22A -123.0(4)
C13 Zr1 C21A C22A 101.5(2)
C1 Zr1 C21A C26A -129.0(4)
Cl2 Zr1 C21A C26A 120.7(4)
Cl1 Zr1 C21A C26A -13.5(4)
C22A Zr1 C21A C26A 103.1(5)
C2 Zr1 C21A C26A -100.1(4)
C24B Zr1 C21A C26A 59.5(5)
C26B Zr1 C21A C26A -19.9(5)
C13 Zr1 C21A C26A -155.4(4)
C1 Zr1 C21A C14 4.0(2)
C26A Zr1 C21A C14 133.1(5)
Cl2 Zr1 C21A C14 -106.2(2)
Cl1 Zr1 C21A C14 119.6(2)
C22A Zr1 C21A C14 -123.8(3)
C2 Zr1 C21A C14 33.0(2)
C24B Zr1 C21A C14 -167.4(4)
C26B Zr1 C21A C14 113.2(5)
C13 Zr1 C21A C14 -22.3(2)
C26A C21A C22A C24A -3.3(6)
C14 C21A C22A C24A 156.9(5)
Zr1 C21A C22A C24A 65.6(4)
C26A C21A C22A C23A 175.1(5)
C14 C21A C22A C23A -24.7(6)
Zr1 C21A C22A C23A -116.1(4)
C26A C21A C22A Zr1 -68.9(4)
C14 C21A C22A Zr1 91.3(3)
C1 Zr1 C22A C21A -42.7(2)
C26A Zr1 C22A C21A 44.9(3)
Cl2 Zr1 C22A C21A -164.7(2)
Cl1 Zr1 C22A C21A 97.5(2)
C2 Zr1 C22A C21A -24.3(2)
C24B Zr1 C22A C21A 104.0(5)
C26B Zr1 C22A C21A 33.4(3)
C13 Zr1 C22A C21A -75.6(2)
C1 Zr1 C22A C24A -167.4(4)
C26A Zr1 C22A C24A -79.7(4)
Cl2 Zr1 C22A C24A 70.7(4)
Cl1 Zr1 C22A C24A -27.1(4)
C21A Zr1 C22A C24A -124.6(5)
C2 Zr1 C22A C24A -148.9(4)
C24B Zr1 C22A C24A -20.6(5)
C26B Zr1 C22A C24A -91.2(4)
C13 Zr1 C22A C24A 159.8(4)
C1 Zr1 C22A C23A 81.4(3)
C26A Zr1 C22A C23A 169.1(4)
Cl2 Zr1 C22A C23A -40.6(3)
Cl1 Zr1 C22A C23A -138.3(3)
C21A Zr1 C22A C23A 124.1(4)
C2 Zr1 C22A C23A 99.9(3)
C24B Zr1 C22A C23A -131.9(6)
C26B Zr1 C22A C23A 157.5(4)
C13 Zr1 C22A C23A 48.6(3)
C21A C22A C24A C25A 4.8(7)
C23A C22A C24A C25A -173.8(5)
Zr1 C22A C24A C25A 66.7(5)
C21A C22A C24A Zr1 -61.9(3)
C23A C22A C24A Zr1 119.5(3)
C1 Zr1 C24A C25A -98.1(5)
C26A Zr1 C24A C25A -37.0(5)
Cl2 Zr1 C24A C25A 143.4(5)
Cl1 Zr1 C24A C25A 49.7(5)
C21A Zr1 C24A C25A -79.3(5)
C22A Zr1 C24A C25A -111.7(7)
C2 Zr1 C24A C25A -67.2(6)
C24B Zr1 C24A C25A -24.4(15)
C26B Zr1 C24A C25A -41.1(5)
C13 Zr1 C24A C25A -135.0(4)
C1 Zr1 C24A C22A 13.6(4)
C26A Zr1 C24A C22A 74.7(4)
Cl2 Zr1 C24A C22A -105.0(4)
Cl1 Zr1 C24A C22A 161.3(3)
C21A Zr1 C24A C22A 32.3(3)
C2 Zr1 C24A C22A 44.5(5)
C24B Zr1 C24A C22A 87.2(17)
C26B Zr1 C24A C22A 70.6(4)
C13 Zr1 C24A C22A -23.4(4)
C22A C24A C25A C26A -3.8(8)
Zr1 C24A C25A C26A 59.2(5)
C22A C24A C25A C27A 152.2(15)
Zr1 C24A C25A C27A -144.8(17)
C22A C24A C25A Zr1 -63.0(4)
C1 Zr1 C25A C24A 95.7(5)
C26A Zr1 C25A C24A 116.8(7)
Cl2 Zr1 C25A C24A -36.6(5)
Cl1 Zr1 C25A C24A -133.3(5)
C21A Zr1 C25A C24A 80.3(5)
C22A Zr1 C25A C24A 39.7(5)
C2 Zr1 C25A C24A 133.3(5)
C24B Zr1 C25A C24A 13.0(8)
C26B Zr1 C25A C24A 121.1(6)
C13 Zr1 C25A C24A 66.0(6)
C1 Zr1 C25A C26A -21.1(6)
Cl2 Zr1 C25A C26A -153.4(5)
Cl1 Zr1 C25A C26A 110.0(5)
C21A Zr1 C25A C26A -36.5(5)
C22A Zr1 C25A C26A -77.1(5)
C2 Zr1 C25A C26A 16.5(6)
C24B Zr1 C25A C26A -103.8(9)
C26B Zr1 C25A C26A 4.4(6)
C13 Zr1 C25A C26A -50.8(6)
C1 Zr1 C25A C27A -101.4(6)
C26A Zr1 C25A C27A -80.3(8)
Cl2 Zr1 C25A C27A 126.3(6)
Cl1 Zr1 C25A C27A 29.7(6)
C21A Zr1 C25A C27A -116.8(7)
C22A Zr1 C25A C27A -157.4(8)
C2 Zr1 C25A C27A -63.8(7)
C24B Zr1 C25A C27A 175.9(12)
C26B Zr1 C25A C27A -75.9(7)
C13 Zr1 C25A C27A -131.1(6)
C24A C25A C26A C21A 2.2(9)
C27A C25A C26A C21A -168.0(6)
Zr1 C25A C26A C21A 66.7(5)
C24A C25A C26A Zr1 -64.5(6)
C27A C25A C26A Zr1 125.4(4)
C22A C21A C26A C25A 0.6(7)
C14 C21A C26A C25A -156.9(5)
Zr1 C21A C26A C25A -71.0(6)
C22A C21A C26A Zr1 71.5(3)
C14 C21A C26A Zr1 -85.9(5)
C1 Zr1 C26A C25A 160.6(5)
Cl2 Zr1 C26A C25A 35.4(6)
Cl1 Zr1 C26A C25A -71.2(5)
C21A Zr1 C26A C25A 118.9(7)
C22A Zr1 C26A C25A 76.2(5)
C2 Zr1 C26A C25A -165.5(5)
C24B Zr1 C26A C25A 31.3(4)
C26B Zr1 C26A C25A -164(2)
C13 Zr1 C26A C25A 145.5(4)
C1 Zr1 C26A C21A 41.7(3)
Cl2 Zr1 C26A C21A -83.5(4)
Cl1 Zr1 C26A C21A 169.9(3)
C22A Zr1 C26A C21A -42.7(3)
C2 Zr1 C26A C21A 75.6(4)
C24B Zr1 C26A C21A -87.6(5)
C26B Zr1 C26A C21A 76.8(18)
C13 Zr1 C26A C21A 26.6(4)
C1 Zr1 C24B C25B -86.2(5)
C26A Zr1 C24B C25B -31.8(5)
Cl2 Zr1 C24B C25B 151.3(5)
Cl1 Zr1 C24B C25B 54.2(5)
C21A Zr1 C24B C25B -78.5(5)
C22A Zr1 C24B C25B -121.3(7)
C2 Zr1 C24B C25B -53.1(6)
C26B Zr1 C24B C25B -35.5(5)
C13 Zr1 C24B C25B -120.8(5)
Zr1 C24B C25B C26B 60.8(6)
Zr1 C24B C25B C27B -122.9(5)
C1 Zr1 C25B C24B 103.6(5)
C26A Zr1 C25B C24B 106.0(9)
Cl2 Zr1 C25B C24B -32.2(5)
Cl1 Zr1 C25B C24B -127.8(5)
C21A Zr1 C25B C24B 75.9(5)
C22A Zr1 C25B C24B 34.9(4)
C2 Zr1 C25B C24B 138.8(5)
C26B Zr1 C25B C24B 117.6(7)
C13 Zr1 C25B C24B 83.6(6)
C1 Zr1 C25B C26B -14.0(5)
C26A Zr1 C25B C26B -11.5(9)
Cl2 Zr1 C25B C26B -149.8(5)
Cl1 Zr1 C25B C26B 114.7(5)
C21A Zr1 C25B C26B -41.7(5)
C22A Zr1 C25B C26B -82.7(5)
C2 Zr1 C25B C26B 21.2(5)
C24B Zr1 C25B C26B -117.6(7)
C13 Zr1 C25B C26B -34.0(6)
C1 Zr1 C25B C27B -172.3(6)
C26A Zr1 C25B C27B -169.9(12)
Cl2 Zr1 C25B C27B 51.9(7)
Cl1 Zr1 C25B C27B -43.7(6)
C21A Zr1 C25B C27B 160.0(8)
C22A Zr1 C25B C27B 119.0(7)
C2 Zr1 C25B C27B -137.1(6)
C24B Zr1 C25B C27B 84.1(8)
C26B Zr1 C25B C27B -158.3(9)
C13 Zr1 C25B C27B 167.7(5)
C24B C25B C26B Zr1 -60.7(6)
C27B C25B C26B Zr1 128.6(17)
C1 Zr1 C26B C25B 165.9(5)
C26A Zr1 C26B C25B 22.3(16)
Cl2 Zr1 C26B C25B 46.5(6)
Cl1 Zr1 C26B C25B -66.1(5)
C21A Zr1 C26B C25B 109.1(7)
C22A Zr1 C26B C25B 76.3(5)
C2 Zr1 C26B C25B -158.9(5)
C24B Zr1 C26B C25B 35.5(5)
C13 Zr1 C26B C25B 155.1(4)
C24A C25A C27A C28A 172.9(14)
C26A C25A C27A C28A -30.0(10)
Zr1 C25A C27A C28A 35.5(12)
C24A C25A C27A C30A 51.7(18)
C26A C25A C27A C30A -151.2(6)
Zr1 C25A C27A C30A -85.7(7)
C24A C25A C27A C29A -58.1(19)
C26A C25A C27A C29A 99.0(8)
Zr1 C25A C27A C29A 164.5(6)
C24B C25B C27B C28B 162.3(6)
C26B C25B C27B C28B -26.6(19)
Zr1 C25B C27B C28B 92.2(7)
C24B C25B C27B C30B 43.9(10)
C26B C25B C27B C30B -145.1(16)
Zr1 C25B C27B C30B -26.2(12)
C24B C25B C27B C29B -86.8(8)
C26B C25B C27B C29B 84.3(19)
Zr1 C25B C27B C29B -156.9(6)

loop_
_platon_squeeze_void_nr
_platon_squeeze_void_average_x
_platon_squeeze_void_average_y
_platon_squeeze_void_average_z
_platon_squeeze_void_volume
_platon_squeeze_void_count_electrons
_platon_squeeze_void_content
1 -0.004 0.500 0.000 117 9 ' '
